data_4300580
loop_
_publ_author_name
'Panda, Tarun K.'
'Gamer, Michael T.'
'Roesky, Peter W.'

_publ_section_title
;
 Yttrium and Lanthanide Complexes Having a Chiral Phosphanylamide in the
 Coordination Sphere
;
_journal_coden_ASTM INOCAJ
_journal_issue 2
_journal_name_full 'Inorganic Chemistry'
_journal_page_first 910
_journal_page_last 916
_journal_paper_doi 10.1021/ic051584e
_journal_volume 45
_journal_year 2006
_chemical_formula_sum 'C43 H63 Cl3 Li N2 O3 P2 Si2 Yb'
_chemical_formula_weight 1060.40
_space_group_IT_number 33
_symmetry_cell_setting orthorhombic
_symmetry_space_group_name_Hall 'P 2c -2n'
_symmetry_space_group_name_H-M 'P n a 21'
_cell_angle_alpha 90.00
_cell_angle_beta 90.00
_cell_angle_gamma 90.00
_cell_formula_units_Z 4
_cell_length_a 18.843(5)
_cell_length_b 13.206(4)
_cell_length_c 20.044(6)
_cell_measurement_temperature 173(2)
_cell_volume 4987(2)
_diffrn_ambient_temperature 173(2)
_exptl_crystal_density_diffrn 1.412
_cod_database_code 4300580

loop_
_symmetry_equiv_pos_as_xyz
'x, y, z'
'-x, -y, z+1/2'
'-x+1/2, y+1/2, z+1/2'
'x+1/2, -y+1/2, z'

loop_
_atom_site_label
_atom_site_type_symbol
_atom_site_fract_x
_atom_site_fract_y
_atom_site_fract_z
_atom_site_U_iso_or_equiv
_atom_site_adp_type
_atom_site_occupancy
_atom_site_symmetry_multiplicity
_atom_site_calc_flag
_atom_site_refinement_flags
_atom_site_disorder_assembly
_atom_site_disorder_group
C1 C 0.4274(3) 0.7350(4) 0.7641(2) 0.0230(12) Uani 1 1 d . . .
H1A H 0.4599 0.6862 0.7412 0.028 Uiso 1 1 calc R . .
C2 C 0.4557(3) 0.9552(4) 0.7665(2) 0.0257(12) Uani 1 1 d . . .
C3 C 0.4212(3) 1.0465(4) 0.7777(3) 0.0284(12) Uani 1 1 d . . .
H3A H 0.3741 1.0557 0.7620 0.034 Uiso 1 1 calc R . .
C4 C 0.4551(4) 1.1248(5) 0.8118(4) 0.0427(16) Uani 1 1 d . . .
H4A H 0.4316 1.1878 0.8180 0.051 Uiso 1 1 calc R . .
C5 C 0.5212(4) 1.1114(5) 0.8360(4) 0.0440(16) Uani 1 1 d . . .
H5A H 0.5435 1.1650 0.8597 0.053 Uiso 1 1 calc R . .
C6 C 0.5572(3) 1.0207(5) 0.8268(3) 0.0395(15) Uani 1 1 d . . .
H6A H 0.6040 1.0125 0.8435 0.047 Uiso 1 1 calc R . .
C7 C 0.5236(3) 0.9418(4) 0.7929(3) 0.0294(12) Uani 1 1 d . . .
H7A H 0.5470 0.8787 0.7878 0.035 Uiso 1 1 calc R . .
C8 C 0.4604(3) 0.8338(4) 0.6456(3) 0.0263(12) Uani 1 1 d . . .
C9 C 0.4218(4) 0.8137(5) 0.5877(3) 0.0367(16) Uani 1 1 d . . .
H9A H 0.3714 0.8137 0.5892 0.044 Uiso 1 1 calc R . .
C10 C 0.4557(4) 0.7941(5) 0.5287(3) 0.0443(16) Uani 1 1 d . . .
H10A H 0.4286 0.7809 0.4897 0.053 Uiso 1 1 calc R . .
C11 C 0.5287(4) 0.7935(5) 0.5251(4) 0.0425(17) Uani 1 1 d . . .
H11A H 0.5518 0.7804 0.4838 0.051 Uiso 1 1 calc R . .
C12 C 0.5682(3) 0.8122(5) 0.5824(3) 0.0405(15) Uani 1 1 d . . .
H12A H 0.6186 0.8111 0.5804 0.049 Uiso 1 1 calc R . .
C13 C 0.5347(3) 0.8321(5) 0.6416(3) 0.0333(14) Uani 1 1 d . . .
H13A H 0.5621 0.8449 0.6805 0.040 Uiso 1 1 calc R . .
C14 C 0.4509(3) 0.7984(5) 0.9089(3) 0.0258(12) Uani 1 1 d . . .
C15 C 0.5112(4) 0.7752(5) 0.9466(3) 0.0355(15) Uani 1 1 d . . .
H15A H 0.5360 0.7134 0.9398 0.043 Uiso 1 1 calc R . .
C16 C 0.5343(4) 0.8447(6) 0.9943(4) 0.0450(17) Uani 1 1 d . . .
H16A H 0.5747 0.8289 1.0207 0.054 Uiso 1 1 calc R . .
C17 C 0.5001(4) 0.9355(6) 1.0043(4) 0.0453(16) Uani 1 1 d . . .
H17A H 0.5166 0.9814 1.0373 0.054 Uiso 1 1 calc R . .
C18 C 0.4415(3) 0.9596(5) 0.9659(3) 0.0376(14) Uani 1 1 d . . .
H18A H 0.4181 1.0227 0.9719 0.045 Uiso 1 1 calc R . .
C19 C 0.4170(3) 0.8922(4) 0.9192(3) 0.0311(12) Uani 1 1 d . . .
H19A H 0.3765 0.9091 0.8932 0.037 Uiso 1 1 calc R . .
C20 C 0.4548(3) 0.5925(4) 0.8637(3) 0.0267(12) Uani 1 1 d . . .
C21 C 0.4189(3) 0.5127(5) 0.8903(4) 0.0427(17) Uani 1 1 d . . .
H21A H 0.3700 0.5203 0.9006 0.051 Uiso 1 1 calc R . .
C22 C 0.4518(4) 0.4206(6) 0.9028(5) 0.066(3) Uani 1 1 d . . .
H22A H 0.4264 0.3668 0.9233 0.079 Uiso 1 1 calc R . .
C23 C 0.5214(4) 0.4087(6) 0.8851(5) 0.058(2) Uani 1 1 d . . .
H23A H 0.5442 0.3456 0.8924 0.070 Uiso 1 1 calc R . .
C24 C 0.5587(4) 0.4876(6) 0.8566(4) 0.0528(19) Uani 1 1 d . . .
H24A H 0.6073 0.4796 0.8453 0.063 Uiso 1 1 calc R . .
C25 C 0.5246(3) 0.5777(5) 0.8450(4) 0.0389(15) Uani 1 1 d . . .
H25A H 0.5496 0.6311 0.8236 0.047 Uiso 1 1 calc R . .
C26 C 0.2262(3) 1.0236(5) 0.7394(5) 0.0482(19) Uani 1 1 d . . .
H26C H 0.2099 0.9752 0.7732 0.058 Uiso 1 1 calc R . .
H26B H 0.1851 1.0561 0.7185 0.058 Uiso 1 1 calc R . .
H26A H 0.2560 1.0752 0.7607 0.058 Uiso 1 1 calc R . .
C27 C 0.3337(4) 1.0466(5) 0.6256(3) 0.0427(16) Uani 1 1 d . . .
H27C H 0.3632 1.0089 0.5940 0.051 Uiso 1 1 calc R . .
H27B H 0.3643 1.0854 0.6559 0.051 Uiso 1 1 calc R . .
H27A H 0.3026 1.0931 0.6012 0.051 Uiso 1 1 calc R . .
C28 C 0.2142(3) 0.8995(6) 0.6152(4) 0.0503(18) Uani 1 1 d . . .
H28C H 0.2388 0.8506 0.5866 0.060 Uiso 1 1 calc R . .
H28B H 0.1935 0.9531 0.5876 0.060 Uiso 1 1 calc R . .
H28A H 0.1765 0.8649 0.6400 0.060 Uiso 1 1 calc R . .
C29 C 0.2257(4) 0.8283(7) 0.9425(5) 0.063(2) Uani 1 1 d . . .
H29C H 0.1998 0.8438 0.9013 0.075 Uiso 1 1 calc R . .
H29B H 0.2586 0.8837 0.9526 0.075 Uiso 1 1 calc R . .
H29A H 0.1920 0.8204 0.9793 0.075 Uiso 1 1 calc R . .
C30 C 0.3313(4) 0.6840(7) 1.0078(3) 0.058(2) Uani 1 1 d . . .
H30C H 0.3531 0.6167 1.0046 0.070 Uiso 1 1 calc R . .
H30B H 0.3008 0.6869 1.0473 0.070 Uiso 1 1 calc R . .
H30A H 0.3686 0.7355 1.0113 0.070 Uiso 1 1 calc R . .
C31 C 0.2119(3) 0.6027(6) 0.9240(4) 0.0481(17) Uani 1 1 d . . .
H31C H 0.2374 0.5389 0.9172 0.058 Uiso 1 1 calc R . .
H31B H 0.1804 0.6152 0.8859 0.058 Uiso 1 1 calc R . .
H31A H 0.1836 0.5984 0.9649 0.058 Uiso 1 1 calc R . .
C32 C 0.1508(5) 0.4345(7) 0.6360(5) 0.075(3) Uiso 1 1 d . . .
H32B H 0.1399 0.4564 0.5899 0.090 Uiso 1 1 calc R . .
H32A H 0.1506 0.4950 0.6651 0.090 Uiso 1 1 calc R . .
C33 C 0.0960(5) 0.3606(7) 0.6593(5) 0.074(3) Uiso 1 1 d . . .
H33B H 0.0762 0.3208 0.6218 0.088 Uiso 1 1 calc R . .
H33A H 0.0569 0.3947 0.6835 0.088 Uiso 1 1 calc R . .
C34 C 0.1406(6) 0.2952(8) 0.7056(6) 0.103(4) Uiso 1 1 d . . .
H34B H 0.1395 0.3224 0.7516 0.123 Uiso 1 1 calc R . .
H34A H 0.1226 0.2248 0.7063 0.123 Uiso 1 1 calc R . .
C35 C 0.2128(4) 0.2982(6) 0.6789(5) 0.062(2) Uiso 1 1 d . . .
H35B H 0.2475 0.3007 0.7159 0.075 Uiso 1 1 calc R . .
H35A H 0.2221 0.2367 0.6521 0.075 Uiso 1 1 calc R . .
O2 O 0.3913(3) 0.4304(6) 0.6291(4) 0.089(2) Uani 1 1 d . . .
C36 C 0.4479(9) 0.4086(13) 0.6771(10) 0.152(6) Uiso 1 1 d . . .
H36B H 0.4572 0.3348 0.6787 0.182 Uiso 1 1 calc R . .
H36A H 0.4337 0.4314 0.7222 0.182 Uiso 1 1 calc R . .
C37 C 0.5119(10) 0.4626(14) 0.6556(9) 0.166(7) Uiso 1 1 d . . .
H37B H 0.5241 0.5169 0.6877 0.199 Uiso 1 1 calc R . .
H37A H 0.5526 0.4155 0.6521 0.199 Uiso 1 1 calc R . .
C38 C 0.4954(10) 0.5044(15) 0.5921(10) 0.173(7) Uiso 1 1 d . . .
H38B H 0.4966 0.5793 0.5944 0.208 Uiso 1 1 calc R . .
H38A H 0.5309 0.4822 0.5588 0.208 Uiso 1 1 calc R . .
C39 C 0.4270(7) 0.4717(11) 0.5725(7) 0.112(4) Uiso 1 1 d . . .
H39B H 0.4311 0.4197 0.5372 0.135 Uiso 1 1 calc R . .
H39A H 0.3997 0.5295 0.5545 0.135 Uiso 1 1 calc R . .
O3A O 0.8242(8) 0.2780(10) 0.9165(7) 0.077(4) Uiso 0.50 1 d P . .
O3B O 0.6713(6) 0.2770(9) 0.8969(6) 0.061(3) Uiso 0.50 1 d P . .
C40 C 0.7062(6) 0.3488(10) 0.9336(7) 0.096(4) Uiso 1 1 d . . .
C41 C 0.7829(6) 0.3459(10) 0.9375(6) 0.095(3) Uiso 1 1 d . . .
C42 C 0.7832(11) 0.2123(14) 0.9029(11) 0.159(7) Uiso 1 1 d . . .
C43 C 0.7081(10) 0.2032(13) 0.9038(10) 0.149(7) Uiso 1 1 d . . .
N1 N 0.3291(2) 0.8633(3) 0.7136(2) 0.0249(9) Uani 1 1 d . . .
N2 N 0.3267(2) 0.7132(3) 0.8588(2) 0.0271(10) Uani 1 1 d . . .
O1 O 0.2197(3) 0.3868(4) 0.6379(3) 0.0544(13) Uani 1 1 d . . .
Si1 Si 0.27853(8) 0.95593(13) 0.67503(9) 0.0325(4) Uani 1 1 d . . .
Si2 Si 0.27667(9) 0.70836(15) 0.93129(9) 0.0366(4) Uani 1 1 d . . .
P1 P 0.41330(7) 0.84963(10) 0.72342(7) 0.0217(3) Uani 1 1 d . . .
P2 P 0.41136(7) 0.71235(10) 0.84915(7) 0.0230(3) Uani 1 1 d . . .
Cl1 Cl 0.16449(7) 0.75271(14) 0.77021(8) 0.0428(4) Uani 1 1 d . . .
Cl2 Cl 0.28010(10) 0.64434(13) 0.62393(8) 0.0458(4) Uani 1 1 d . . .
Cl3 Cl 0.28950(11) 0.50636(13) 0.76854(8) 0.0536(5) Uani 1 1 d . . .
Li Li 0.2979(6) 0.4743(11) 0.6523(7) 0.053(3) Uani 1 1 d . . .
Yb Yb 0.291371(10) 0.702364(14) 0.748763(14) 0.02545(5) Uani 1 1 d . . .

loop_
_atom_site_aniso_label
_atom_site_aniso_U_11
_atom_site_aniso_U_22
_atom_site_aniso_U_33
_atom_site_aniso_U_23
_atom_site_aniso_U_13
_atom_site_aniso_U_12
C1 0.023(2) 0.023(2) 0.023(4) 0.0062(19) -0.0002(19) -0.0054(18)
C2 0.026(2) 0.026(3) 0.025(3) 0.006(2) 0.0021(19) -0.004(2)
C3 0.027(3) 0.029(3) 0.029(3) -0.002(2) -0.001(2) 0.001(2)
C4 0.043(4) 0.031(3) 0.054(4) -0.006(3) 0.001(3) 0.004(3)
C5 0.055(4) 0.034(3) 0.043(4) -0.008(3) 0.000(3) -0.011(3)
C6 0.036(3) 0.040(4) 0.042(4) -0.002(3) -0.006(3) -0.007(3)
C7 0.025(3) 0.029(3) 0.035(3) 0.001(2) -0.004(2) -0.001(2)
C8 0.033(3) 0.022(3) 0.024(3) 0.005(2) 0.000(2) 0.000(2)
C9 0.038(4) 0.044(4) 0.028(3) -0.002(3) 0.002(3) -0.005(3)
C10 0.053(4) 0.053(4) 0.027(3) -0.011(3) 0.010(3) -0.012(3)
C11 0.057(4) 0.038(4) 0.032(4) -0.006(3) 0.021(3) -0.004(3)
C12 0.034(3) 0.044(4) 0.044(4) 0.004(3) 0.011(3) 0.006(3)
C13 0.025(3) 0.049(4) 0.026(3) 0.005(3) 0.008(2) 0.005(3)
C14 0.029(3) 0.029(3) 0.020(3) -0.001(2) 0.004(2) -0.004(3)
C15 0.036(3) 0.041(4) 0.029(4) 0.000(3) -0.007(3) -0.002(3)
C16 0.038(4) 0.057(5) 0.040(4) -0.004(4) -0.009(3) -0.011(3)
C17 0.049(4) 0.048(4) 0.040(4) -0.005(3) -0.003(3) -0.016(3)
C18 0.043(3) 0.035(3) 0.035(3) -0.007(3) -0.003(3) -0.002(3)
C19 0.033(3) 0.031(3) 0.030(3) 0.003(3) 0.000(2) -0.002(2)
C20 0.030(3) 0.025(3) 0.026(3) 0.002(2) -0.003(2) -0.004(2)
C21 0.031(3) 0.028(3) 0.069(5) 0.020(3) -0.001(3) 0.004(3)
C22 0.055(5) 0.039(4) 0.104(7) 0.034(4) -0.007(5) -0.005(4)
C23 0.055(5) 0.037(4) 0.082(6) 0.020(4) -0.006(4) 0.009(3)
C24 0.045(4) 0.050(4) 0.064(5) 0.000(4) 0.001(4) 0.019(3)
C25 0.032(3) 0.040(4) 0.044(4) 0.010(3) 0.005(3) 0.005(3)
C26 0.036(3) 0.046(3) 0.063(6) 0.006(4) 0.005(4) 0.014(2)
C27 0.042(4) 0.044(4) 0.042(4) 0.014(3) 0.004(3) 0.003(3)
C28 0.040(4) 0.055(4) 0.056(5) 0.018(4) -0.022(3) -0.003(3)
C29 0.042(4) 0.080(6) 0.066(6) -0.019(5) 0.014(4) 0.001(4)
C30 0.060(5) 0.088(6) 0.026(3) 0.005(4) 0.005(3) -0.016(4)
C31 0.042(4) 0.057(4) 0.045(4) 0.002(3) 0.010(3) -0.013(3)
O2 0.062(4) 0.099(5) 0.106(6) 0.006(4) 0.003(4) 0.004(4)
N1 0.024(2) 0.023(2) 0.028(2) 0.0035(19) 0.0039(19) -0.0025(17)
N2 0.025(2) 0.033(3) 0.023(2) -0.002(2) -0.0017(18) -0.0010(19)
O1 0.061(3) 0.048(3) 0.054(3) -0.005(2) -0.009(2) 0.003(2)
Si1 0.0235(8) 0.0353(9) 0.0386(10) 0.0090(8) -0.0032(7) 0.0035(6)
Si2 0.0289(8) 0.0517(11) 0.0292(9) -0.0035(8) 0.0066(6) -0.0073(8)
P1 0.0197(6) 0.0231(7) 0.0223(6) 0.0020(5) 0.0005(5) 0.0006(5)
P2 0.0213(6) 0.0242(7) 0.0236(7) 0.0034(6) -0.0008(5) -0.0031(5)
Cl1 0.0227(6) 0.0561(9) 0.0496(10) 0.0027(7) 0.0007(6) -0.0056(6)
Cl2 0.0598(11) 0.0464(9) 0.0311(8) -0.0022(7) -0.0026(7) -0.0087(8)
Cl3 0.0816(12) 0.0360(8) 0.0432(11) -0.0010(6) -0.0123(9) -0.0123(9)
Li 0.042(6) 0.060(8) 0.057(8) -0.003(6) 0.006(6) -0.004(6)
Yb 0.02221(8) 0.02830(9) 0.02584(9) 0.00136(17) -0.00231(15) -0.00494(9)

loop_
_geom_bond_atom_site_label_1
_geom_bond_atom_site_label_2
_geom_bond_distance
_geom_bond_site_symmetry_2
_geom_bond_publ_flag
C1 P1 1.739(5) . ?
C1 P2 1.758(5) . ?
C1 Yb 2.617(5) . ?
C2 C3 1.388(7) . ?
C2 C7 1.395(7) . ?
C2 P1 1.823(5) . ?
C3 C4 1.395(8) . ?
C4 C5 1.347(9) . ?
C5 C6 1.389(9) . ?
C6 C7 1.396(8) . ?
C8 C9 1.396(9) . ?
C8 C13 1.403(8) . ?
C8 P1 1.806(6) . ?
C9 C10 1.369(9) . ?
C10 C11 1.376(10) . ?
C11 C12 1.391(10) . ?
C12 C13 1.371(8) . ?
C14 C15 1.399(9) . ?
C14 C19 1.408(8) . ?
C14 P2 1.811(6) . ?
C15 C16 1.396(10) . ?
C16 C17 1.376(10) . ?
C17 C18 1.384(9) . ?
C18 C19 1.371(8) . ?
C20 C21 1.360(8) . ?
C20 C25 1.382(8) . ?
C20 P2 1.806(6) . ?
C21 C22 1.388(9) . ?
C22 C23 1.368(11) . ?
C23 C24 1.381(10) . ?
C24 C25 1.371(9) . ?
C26 Si1 1.854(8) . ?
C27 Si1 1.870(6) . ?
C28 Si1 1.860(7) . ?
C29 Si2 1.866(9) . ?
C30 Si2 1.874(8) . ?
C31 Si2 1.860(7) . ?
C32 O1 1.443(10) . ?
C32 C33 1.495(13) . ?
C33 C34 1.522(14) . ?
C34 C35 1.461(13) . ?
C35 O1 1.435(10) . ?
O2 C39 1.427(14) . ?
O2 C36 1.466(18) . ?
O2 Li 1.910(14) . ?
C36 C37 1.47(2) . ?
C37 C38 1.42(2) . ?
C38 C39 1.414(19) . ?
O3A C42 1.193(19) . ?
O3A C41 1.259(16) . ?
O3B C43 1.203(17) . ?
O3B C40 1.369(16) . ?
C40 C41 1.449(14) . ?
C40 C43 2.01(2) . ?
C41 C42 1.90(2) . ?
C42 C43 1.42(2) . ?
N1 P1 1.608(5) . ?
N1 Si1 1.733(5) . ?
N1 Yb 2.350(4) . ?
N2 P2 1.607(5) . ?
N2 Si2 1.733(5) . ?
N2 Yb 2.309(4) . ?
O1 Li 1.894(14) . ?
P1 Yb 3.0526(15) . ?
P2 Yb 3.0296(15) . ?
Cl1 Yb 2.5185(16) . ?
Cl2 Li 2.341(14) . ?
Cl2 Yb 2.6253(18) . ?
Cl3 Li 2.374(14) . ?
Cl3 Yb 2.6187(18) . ?
Li Yb 3.582(14) . ?
